data_2015775
loop_
_publ_author_name
'Wang, Huan-Yu'
'Gao, Shan'
'Huo, Li-Hua'
'Zhao, Jing-Gui'

_publ_section_title
;Poly[[[aqua(2,2'-bipyridine-\k^2^<i>N</i>,<i>N</i>')manganese(II)]-\m~3~-acetylenedicarboxylato-\k^3^<i>O</i>:<i>O</i>':<i>O</i>'']
 monohydrate]
;
_journal_coeditor_code AV3056
_journal_issue 2
_journal_name_full 'Acta Crystallographica Section C'
_journal_page_first m65
_journal_page_last m67
_journal_paper_doi 10.1107/S0108270106056022
_journal_volume 63
_journal_year 2007
_chemical_formula_iupac '[Mn (C4 O4) (C10 H8 N2) (H2 O)] , H2 O'
_chemical_formula_moiety 'C14 H10 Mn N2 O5 , H2 O'
_chemical_formula_sum 'C14 H12 Mn N2 O6'
_chemical_formula_weight 359.20
_chemical_name_systematic
;
Poly[[[aqua(2,2'-bipyridine-\k^2^N,N')manganese(II)]-\m-
acetylenedicarboxylato-\k^3^O,O'O''] monohydrate]
;
_space_group_IT_number 43
_symmetry_cell_setting orthorhombic
_symmetry_space_group_name_Hall 'F 2 -2d'
_symmetry_space_group_name_H-M 'F d d 2'
_atom_sites_solution_hydrogens geom
_atom_sites_solution_primary direct
_atom_sites_solution_secondary difmap
_cell_angle_alpha 90.00
_cell_angle_beta 90.00
_cell_angle_gamma 90.00
_cell_formula_units_Z 16
_cell_length_a 18.769(4)
_cell_length_b 42.406(9)
_cell_length_c 7.2170(14)
_cell_measurement_reflns_used 13207
_cell_measurement_temperature 295(2)
_cell_measurement_theta_max 27.46
_cell_measurement_theta_min 3.06
_cell_volume 5744(2)
_computing_cell_refinement RAPID-AUTO
_computing_data_collection 'RAPID-AUTO (Rigaku, 1998)'
_computing_data_reduction RAPID-AUTO
_computing_molecular_graphics 'DIAMOND (Brandenburg, 2001)'
_computing_publication_material SHELXL97
_computing_structure_refinement 'SHELXL97 (Sheldrick, 1997)'
_computing_structure_solution 'SHELXS97 (Sheldrick, 1997)'
_diffrn_ambient_temperature 295(2)
_diffrn_detector_area_resol_mean 10.000
_diffrn_measured_fraction_theta_full 0.998
_diffrn_measured_fraction_theta_max 0.998
_diffrn_measurement_device_type 'Rigaku R-AXIS RAPID area-detector'
_diffrn_measurement_method \w
_diffrn_radiation_monochromator graphite
_diffrn_radiation_source 'fine-focus sealed tube'
_diffrn_radiation_type MoK\a
_diffrn_radiation_wavelength 0.71073
_diffrn_reflns_av_R_equivalents 0.0228
_diffrn_reflns_av_sigmaI/netI 0.0214
_diffrn_reflns_limit_h_max 24
_diffrn_reflns_limit_h_min -23
_diffrn_reflns_limit_k_max 54
_diffrn_reflns_limit_k_min -54
_diffrn_reflns_limit_l_max 9
_diffrn_reflns_limit_l_min -9
_diffrn_reflns_number 13905
_diffrn_reflns_theta_full 27.46
_diffrn_reflns_theta_max 27.46
_diffrn_reflns_theta_min 3.06
_diffrn_standards_interval_count 0
_diffrn_standards_interval_time 0
_diffrn_standards_number 0
_exptl_absorpt_coefficient_mu 0.953
_exptl_absorpt_correction_T_max 0.8702
_exptl_absorpt_correction_T_min 0.7630
_exptl_absorpt_correction_type multi-scan
_exptl_absorpt_process_details '(ABSCOR; Higashi, 1995)'
_exptl_crystal_colour yellow
_exptl_crystal_density_diffrn 1.661
_exptl_crystal_density_method 'not measured'
_exptl_crystal_description block
_exptl_crystal_F_000 2928
_exptl_crystal_size_max 0.30
_exptl_crystal_size_mid 0.20
_exptl_crystal_size_min 0.15
_refine_diff_density_max 0.180
_refine_diff_density_min -0.198
_refine_ls_abs_structure_details 'Flack (1983), with how many Friedel pairs?'
_refine_ls_abs_structure_Flack 0.007(10)
_refine_ls_extinction_method none
_refine_ls_goodness_of_fit_ref 1.045
_refine_ls_hydrogen_treatment mixed
_refine_ls_matrix_type full
_refine_ls_number_parameters 220
_refine_ls_number_reflns 3284
_refine_ls_number_restraints 7
_refine_ls_restrained_S_all 1.044
_refine_ls_R_factor_all 0.0210
_refine_ls_R_factor_gt 0.0192
_refine_ls_shift/su_max 0.003
_refine_ls_shift/su_mean 0.000
_refine_ls_structure_factor_coef Fsqd
_refine_ls_weighting_details 'calc w = 1/[\s^2^(Fo^2^)+(0.0286P)^2^+1.958P] where P=(Fo^2^+2Fc^2^)/3'
_refine_ls_weighting_scheme calc
_refine_ls_wR_factor_gt 0.0473
_refine_ls_wR_factor_ref 0.0487
_reflns_number_gt 3135
_reflns_number_total 3284
_reflns_threshold_expression I>2\s(I)
_cod_data_source_file av3056.cif
_cod_data_source_block I
_cod_depositor_comments
;
The following automatic conversions were performed:
'_symmetry_cell_setting' value 'Orthorhombic' changed to 'orthorhombic'
according to '/home/saulius/struct/CIF-dictionaries/cif_core.dic'
dictionary named 'cif_core.dic' version 2.4.1 from 2010-06-29.

Automatic conversion script
Id: cif_fix_enum 1527 2010-12-29 10:47:43Z saulius 

The following automatic conversions were performed:

'_symmetry_cell_setting' value 'Orthorhombic' changed to
'orthorhombic' according to
/home/saulius/struct/CIF-dictionaries/cif_core.dic dictionary named
'cif_core.dic' version 2.4.1 from 2010-06-29.

Automatic conversion script
Id: cif_fix_values 1715 2011-07-08 13:25:40Z adriana 
;
_cod_original_sg_symbol_Hall 'F 2 -2d '
_cod_database_code 2015775
_cod_database_fobs_code 2015775

loop_
_symmetry_equiv_pos_as_xyz
'x, y, z'
'-x, -y, z'
'x+1/4, -y+1/4, z+1/4'
'-x+1/4, y+1/4, z+1/4'
'x, y+1/2, z+1/2'
'-x, -y+1/2, z+1/2'
'x+1/4, -y+3/4, z+3/4'
'-x+1/4, y+3/4, z+3/4'
'x+1/2, y, z+1/2'
'-x+1/2, -y, z+1/2'
'x+3/4, -y+1/4, z+3/4'
'-x+3/4, y+1/4, z+3/4'
'x+1/2, y+1/2, z'
'-x+1/2, -y+1/2, z'
'x+3/4, -y+3/4, z+1/4'
'-x+3/4, y+3/4, z+1/4'

loop_
_atom_site_type_symbol
_atom_site_label
_atom_site_fract_x
_atom_site_fract_y
_atom_site_fract_z
_atom_site_U_iso_or_equiv
_atom_site_adp_type
_atom_site_calc_flag
_atom_site_refinement_flags
_atom_site_occupancy
Mn Mn1 -0.581205(10) -0.287792(4) 0.40061(3) 0.01931(6) Uani d . 1
O O1W -0.60690(6) -0.25687(3) 0.1688(2) 0.0370(3) Uani d D 1
H H1W1 -0.5677(6) -0.2501(4) 0.125(3) 0.055 Uiso d D 1
H H1W2 -0.6383(7) -0.2426(4) 0.156(4) 0.055 Uiso d D 1
O O2W -0.71646(7) -0.21393(3) 0.1273(2) 0.0448(3) Uani d D 1
H H2W1 -0.7437(11) -0.2150(6) 0.034(2) 0.067 Uiso d D 1
H H2W2 -0.7409(12) -0.2137(6) 0.226(2) 0.067 Uiso d D 1
O O1 -0.47245(6) -0.28901(3) 0.26702(19) 0.0358(3) Uani d . 1
O O2 -0.46232(5) -0.24731(3) 0.08228(17) 0.0329(3) Uani d . 1
O O3 -0.19451(5) -0.28915(3) -0.04384(17) 0.0313(3) Uani d . 1
O O4 -0.19401(7) -0.29557(4) 0.2632(2) 0.0551(4) Uani d . 1
N N1 -0.59845(6) -0.33421(3) 0.25783(17) 0.0226(2) Uani d . 1
N N2 -0.53787(6) -0.32647(3) 0.58823(17) 0.0237(2) Uani d . 1
C C1 -0.63132(9) -0.33631(4) 0.0950(2) 0.0303(3) Uani d . 1
H H1 -0.6434 -0.3178 0.0330 0.036 Uiso calc R 1
C C2 -0.64816(10) -0.36500(4) 0.0144(3) 0.0405(4) Uani d . 1
H H2 -0.6722 -0.3658 -0.0982 0.049 Uiso calc R 1
C C3 -0.62851(10) -0.39237(4) 0.1043(3) 0.0408(4) Uani d . 1
H H3 -0.6390 -0.4119 0.0529 0.049 Uiso calc R 1
C C4 -0.59316(9) -0.39039(4) 0.2711(3) 0.0335(3) Uani d . 1
H H4 -0.5786 -0.4086 0.3324 0.040 Uiso calc R 1
C C5 -0.57957(7) -0.36076(3) 0.3467(2) 0.0225(3) Uani d . 1
C C6 -0.54466(7) -0.35649(3) 0.5297(2) 0.0227(3) Uani d . 1
C C7 -0.51976(8) -0.38165(3) 0.6345(3) 0.0324(3) Uani d . 1
H H7 -0.5262 -0.4023 0.5937 0.039 Uiso calc R 1
C C8 -0.48545(10) -0.37576(4) 0.7993(3) 0.0398(4) Uani d . 1
H H8 -0.4680 -0.3923 0.8705 0.048 Uiso calc R 1
C C9 -0.47719(10) -0.34488(4) 0.8581(2) 0.0405(4) Uani d . 1
H H9 -0.4534 -0.3403 0.9678 0.049 Uiso calc R 1
C C10 -0.50517(9) -0.32118(4) 0.7494(2) 0.0319(3) Uani d . 1
H H10 -0.5010 -0.3005 0.7905 0.038 Uiso calc R 1
C C11 -0.43817(7) -0.27132(3) 0.1642(2) 0.0237(3) Uani d . 1
C C12 -0.36280(8) -0.27918(3) 0.1341(3) 0.0286(3) Uani d . 1
C C13 -0.30105(8) -0.28522(3) 0.1190(2) 0.0273(3) Uani d . 1
C C14 -0.22326(8) -0.29053(3) 0.1138(2) 0.0268(3) Uani d . 1

loop_
_atom_site_aniso_label
_atom_site_aniso_U_11
_atom_site_aniso_U_22
_atom_site_aniso_U_33
_atom_site_aniso_U_12
_atom_site_aniso_U_13
_atom_site_aniso_U_23
Mn1 0.01604(9) 0.01841(9) 0.02348(10) 0.00006(8) -0.00028(8) -0.00090(9)
O1W 0.0260(5) 0.0402(6) 0.0447(7) 0.0054(5) 0.0052(5) 0.0166(6)
O2W 0.0340(6) 0.0469(7) 0.0537(9) 0.0063(5) 0.0036(6) 0.0092(7)
O1 0.0240(5) 0.0326(6) 0.0507(8) 0.0052(4) 0.0136(5) 0.0180(5)
O2 0.0226(5) 0.0286(5) 0.0474(7) 0.0033(4) 0.0076(5) 0.0145(5)
O3 0.0184(4) 0.0395(6) 0.0359(7) -0.0002(4) 0.0054(4) -0.0059(5)
O4 0.0354(7) 0.0867(11) 0.0432(8) 0.0116(7) -0.0026(6) 0.0218(8)
N1 0.0229(5) 0.0229(6) 0.0219(6) 0.0022(5) 0.0006(5) -0.0022(5)
N2 0.0248(6) 0.0226(5) 0.0236(6) 0.0014(5) -0.0006(5) 0.0003(5)
C1 0.0324(8) 0.0331(8) 0.0256(7) 0.0054(7) -0.0043(6) -0.0028(6)
C2 0.0459(9) 0.0446(10) 0.0310(9) -0.0007(8) -0.0110(7) -0.0119(8)
C3 0.0472(9) 0.0320(8) 0.0431(10) -0.0043(8) -0.0051(8) -0.0172(7)
C4 0.0366(8) 0.0228(7) 0.0412(9) 0.0015(6) -0.0019(7) -0.0036(7)
C5 0.0215(6) 0.0210(6) 0.0248(7) 0.0007(5) 0.0021(6) -0.0023(5)
C6 0.0209(6) 0.0233(7) 0.0240(7) -0.0003(5) 0.0014(5) 0.0005(5)
C7 0.0401(8) 0.0240(6) 0.0332(8) 0.0036(6) -0.0019(7) 0.0025(7)
C8 0.0508(10) 0.0351(8) 0.0335(9) 0.0089(8) -0.0080(7) 0.0095(7)
C9 0.0527(10) 0.0403(9) 0.0285(9) 0.0036(8) -0.0139(7) 0.0023(7)
C10 0.0419(8) 0.0268(7) 0.0271(8) 0.0015(7) -0.0086(7) -0.0020(6)
C11 0.0203(6) 0.0221(6) 0.0286(7) 0.0004(5) 0.0054(6) 0.0011(6)
C12 0.0258(7) 0.0240(6) 0.0360(8) 0.0017(6) 0.0077(7) 0.0087(7)
C13 0.0233(7) 0.0270(7) 0.0315(9) 0.0012(6) 0.0065(6) 0.0062(6)
C14 0.0200(6) 0.0235(6) 0.0369(9) 0.0020(5) 0.0021(6) 0.0038(6)

loop_
_atom_type_symbol
_atom_type_description
_atom_type_scat_dispersion_real
_atom_type_scat_dispersion_imag
_atom_type_scat_source
C C 0.0033 0.0016 'International Tables Vol C Tables 4.2.6.8 and 6.1.1.4'
H H 0.0000 0.0000 'International Tables Vol C Tables 4.2.6.8 and 6.1.1.4'
N N 0.0061 0.0033 'International Tables Vol C Tables 4.2.6.8 and 6.1.1.4'
O O 0.0106 0.0060 'International Tables Vol C Tables 4.2.6.8 and 6.1.1.4'
Mn Mn 0.3368 0.7283 'International Tables Vol C Tables 4.2.6.8 and 6.1.1.4'

loop_
_geom_angle_atom_site_label_1
_geom_angle_atom_site_label_2
_geom_angle_atom_site_label_3
_geom_angle_site_symmetry_1
_geom_angle_site_symmetry_3
_geom_angle
_geom_angle_publ_flag
O2 Mn1 O3 6_445 9_455 106.22(4) yes
O2 Mn1 O1W 6_445 . 97.81(5) yes
O3 Mn1 O1W 9_455 . 86.60(4) yes
O2 Mn1 N1 6_445 . 160.68(4) yes
O3 Mn1 N1 9_455 . 85.41(4) yes
O1W Mn1 N1 . . 98.23(5) yes
O2 Mn1 O1 6_445 . 86.14(5) yes
O3 Mn1 O1 9_455 . 165.12(5) yes
O1W Mn1 O1 . . 83.46(4) yes
N1 Mn1 O1 . . 85.08(4) yes
O2 Mn1 N2 6_445 . 90.02(5) yes
O3 Mn1 N2 9_455 . 102.80(4) yes
O1W Mn1 N2 . . 165.64(5) yes
N1 Mn1 N2 . . 72.12(5) yes
O1 Mn1 N2 . . 85.09(4) yes
Mn1 O1W H1W1 . . 107.2(14) no
Mn1 O1W H1W2 . . 131.8(16) no
H1W1 O1W H1W2 . . 108.6(13) no
H2W1 O2W H2W2 . . 110.1(14) no
C11 O1 Mn1 . . 135.48(9) no
C11 O2 Mn1 . 6_444 135.20(9) no
C14 O3 Mn1 . 9_554 126.09(10) no
C1 N1 C5 . . 119.21(13) no
C1 N1 Mn1 . . 122.08(11) no
C5 N1 Mn1 . . 118.53(9) no
C10 N2 C6 . . 118.42(13) no
C10 N2 Mn1 . . 124.16(10) no
C6 N2 Mn1 . . 117.41(9) no
N1 C1 C2 . . 122.40(16) no
N1 C1 H1 . . 118.8 no
C2 C1 H1 . . 118.8 no
C3 C2 C1 . . 118.69(16) no
C3 C2 H2 . . 120.7 no
C1 C2 H2 . . 120.7 no
C4 C3 C2 . . 119.26(15) no
C4 C3 H3 . . 120.4 no
C2 C3 H3 . . 120.4 no
C3 C4 C5 . . 119.04(15) no
C3 C4 H4 . . 120.5 no
C5 C4 H4 . . 120.5 no
N1 C5 C4 . . 121.36(14) no
N1 C5 C6 . . 116.04(12) no
C4 C5 C6 . . 122.60(13) no
N2 C6 C7 . . 121.53(14) no
N2 C6 C5 . . 115.82(12) no
C7 C6 C5 . . 122.65(13) no
C8 C7 C6 . . 119.31(15) no
C8 C7 H7 . . 120.3 no
C6 C7 H7 . . 120.3 no
C7 C8 C9 . . 119.24(15) no
C7 C8 H8 . . 120.4 no
C9 C8 H8 . . 120.4 no
C10 C9 C8 . . 118.20(15) no
C10 C9 H9 . . 120.9 no
C8 C9 H9 . . 120.9 no
N2 C10 C9 . . 123.26(15) no
N2 C10 H10 . . 118.4 no
C9 C10 H10 . . 118.4 no
O1 C11 O2 . . 125.75(12) no
O1 C11 C12 . . 116.88(13) no
O2 C11 C12 . . 117.37(13) no
C13 C12 C11 . . 176.70(19) no
C12 C13 C14 . . 174.69(17) no
O4 C14 O3 . . 127.49(14) no
O4 C14 C13 . . 116.47(14) no
O3 C14 C13 . . 116.04(14) no

loop_
_geom_bond_atom_site_label_1
_geom_bond_atom_site_label_2
_geom_bond_site_symmetry_2
_geom_bond_distance
_geom_bond_publ_flag
Mn1 O2 6_445 2.1454(11) yes
Mn1 O3 9_455 2.1648(11) yes
Mn1 O1W . 2.1796(12) yes
Mn1 N1 . 2.2452(12) yes
Mn1 O1 . 2.2581(12) yes
Mn1 N2 . 2.2772(12) yes
O1W H1W1 . 0.851(9) no
O1W H1W2 . 0.851(9) no
O2W H2W1 . 0.847(9) no
O2W H2W2 . 0.846(9) no
O1 C11 . 1.2360(18) yes
O2 C11 . 1.2615(18) yes
O2 Mn1 6_444 2.1454(11) no
O3 C14 . 1.260(2) yes
O3 Mn1 9_554 2.1648(11) no
O4 C14 . 1.229(2) yes
N1 C1 . 1.3304(19) no
N1 C5 . 1.3433(19) no
N2 C10 . 1.334(2) no
N2 C6 . 1.3475(18) no
C1 C2 . 1.385(2) no
C1 H1 . 0.9300 no
C2 C3 . 1.380(3) no
C2 H2 . 0.9300 no
C3 C4 . 1.377(2) no
C3 H3 . 0.9300 no
C4 C5 . 1.394(2) no
C4 H4 . 0.9300 no
C5 C6 . 1.485(2) no
C6 C7 . 1.389(2) no
C7 C8 . 1.375(2) no
C7 H7 . 0.9300 no
C8 C9 . 1.385(2) no
C8 H8 . 0.9300 no
C9 C10 . 1.379(2) no
C9 H9 . 0.9300 no
C10 H10 . 0.9300 no
C11 C12 . 1.4694(19) no
C12 C13 . 1.192(2) no
C13 C14 . 1.478(2) no

loop_
_geom_hbond_atom_site_label_D
_geom_hbond_atom_site_label_H
_geom_hbond_atom_site_label_A
_geom_hbond_site_symmetry_A
_geom_hbond_distance_DH
_geom_hbond_distance_HA
_geom_hbond_distance_DA
_geom_hbond_angle_DHA
_geom_hbond_publ_flag
O1W H1W1 O2 . 0.85(2) 2.01(2) 2.8139(16) 159(2) yes
O1W H1W2 O2W . 0.85(2) 1.92(2) 2.7629(17) 174(2) yes
O2W H2W1 O4 6_444 0.85(2) 2.32(2) 3.145(2) 165(2) yes
O2W H2W2 O3 6_445 0.85(2) 2.06(2) 2.9054(19) 176(2) yes

loop_
_geom_torsion_atom_site_label_1
_geom_torsion_atom_site_label_2
_geom_torsion_atom_site_label_3
_geom_torsion_atom_site_label_4
_geom_torsion_site_symmetry_1
_geom_torsion
_geom_torsion_publ_flag
O2 Mn1 O1 C11 6_445 -73.02(17) no
O3 Mn1 O1 C11 9_455 73.7(2) no
O1W Mn1 O1 C11 . 25.31(17) no
N1 Mn1 O1 C11 . 124.20(17) no
N2 Mn1 O1 C11 . -163.38(17) no
O2 Mn1 N1 C1 6_445 -159.10(14) no
O3 Mn1 N1 C1 9_455 72.69(11) no
O1W Mn1 N1 C1 . -13.20(12) no
O1 Mn1 N1 C1 . -95.85(11) no
N2 Mn1 N1 C1 . 177.73(12) no
O2 Mn1 N1 C5 6_445 25.9(2) no
O3 Mn1 N1 C5 9_455 -102.30(10) no
O1W Mn1 N1 C5 . 171.81(10) no
O1 Mn1 N1 C5 . 89.16(10) no
N2 Mn1 N1 C5 . 2.74(10) no
O2 Mn1 N2 C10 6_445 4.45(13) no
O3 Mn1 N2 C10 9_455 -102.20(12) no
O1W Mn1 N2 C10 . 127.80(19) no
N1 Mn1 N2 C10 . 176.97(13) no
O1 Mn1 N2 C10 . 90.57(12) no
O2 Mn1 N2 C6 6_445 -174.12(10) no
O3 Mn1 N2 C6 9_455 79.23(11) no
O1W Mn1 N2 C6 . -50.8(2) no
N1 Mn1 N2 C6 . -1.60(10) no
O1 Mn1 N2 C6 . -88.00(11) no
C5 N1 C1 C2 . 1.2(2) no
Mn1 N1 C1 C2 . -173.73(13) no
N1 C1 C2 C3 . -1.6(3) no
C1 C2 C3 C4 . 0.2(3) no
C2 C3 C4 C5 . 1.4(3) no
C1 N1 C5 C4 . 0.6(2) no
Mn1 N1 C5 C4 . 175.70(11) no
C1 N1 C5 C6 . -178.61(12) no
Mn1 N1 C5 C6 . -3.47(16) no
C3 C4 C5 N1 . -1.9(2) no
C3 C4 C5 C6 . 177.22(14) no
C10 N2 C6 C7 . 1.3(2) no
Mn1 N2 C6 C7 . 179.91(11) no
C10 N2 C6 C5 . -178.21(13) no
Mn1 N2 C6 C5 . 0.44(16) no
N1 C5 C6 N2 . 1.96(18) no
C4 C5 C6 N2 . -177.20(14) no
N1 C5 C6 C7 . -177.51(14) no
C4 C5 C6 C7 . 3.3(2) no
N2 C6 C7 C8 . -2.0(2) no
C5 C6 C7 C8 . 177.43(15) no
C6 C7 C8 C9 . 0.7(3) no
C7 C8 C9 C10 . 1.2(3) no
C6 N2 C10 C9 . 0.8(2) no
Mn1 N2 C10 C9 . -177.76(14) no
C8 C9 C10 N2 . -2.0(3) no
Mn1 O1 C11 O2 . -10.3(3) no
Mn1 O1 C11 C12 . 170.11(12) no
Mn1 O2 C11 O1 6_444 179.47(12) no
Mn1 O2 C11 C12 6_444 -0.9(2) no
Mn1 O3 C14 O4 9_554 -10.5(2) no
Mn1 O3 C14 C13 9_554 168.96(9) no
